data_4023867
loop_
_publ_author_name
'Igor \<Cer\<na'
'Radek Pohl'
'Blanka Klepet\'a\<rov\'a'
'Michal Hocek'

_publ_contact_author_address
; 
Institute of Organic Chemistry and Biochemistry
Academy of Sciences of the Czech Republic
Flemingovo nam. 2
16010 Prague 6
Czech Republic
;
_publ_contact_author_email hocek@uochb.cas.cz
_publ_contact_author_fax '+420 220183559'
_publ_contact_author_name 'Michal Hocek'
_publ_contact_author_phone '+420 220183324'
_publ_section_title
;
 Synthesis of 6,8,9-Tri- and 2,6,8,9-Tetrasubstituted Purines
 by a Combination of the Suzuki Cross-coupling,
 N-Arylation, and Direct C-H Arylation Reactions
;
_journal_name_full 'Journal of Organic Chemistry'
_journal_page_first 9048
_journal_page_last 9054
_journal_paper_doi 10.1021/jo8018126
_journal_volume 73
_journal_year 2008
_chemical_formula_moiety 'C33 H29 N5 O4'
_chemical_formula_sum 'C33 H29 N5 O4'
_chemical_formula_weight 559.62
_chemical_name_systematic N,N,8,9-tetrakis(4-methoxyphenyl)-9H-purin-6-amine
_space_group_IT_number 2
_symmetry_cell_setting triclinic
_symmetry_Int_Tables_number 2
_symmetry_space_group_name_Hall '-P 1'
_symmetry_space_group_name_H-M 'P -1'
_atom_sites_solution_hydrogens geom
_atom_sites_solution_primary direct
_audit_creation_date 08-08-11
_audit_creation_method CRYSTALS_ver_12.84
_cell_angle_alpha 97.982(5)
_cell_angle_beta 101.901(6)
_cell_angle_gamma 112.999(7)
_cell_formula_units_Z 2
_cell_length_a 9.8920(8)
_cell_length_b 10.9199(7)
_cell_length_c 15.2855(9)
_cell_measurement_reflns_used 19383
_cell_measurement_temperature 298
_cell_measurement_theta_max 77
_cell_measurement_theta_min 5
_cell_volume 1442.4(2)
_computing_cell_refinement 'CrysAlis RED, (Oxford Diffraction, 2002)'
_computing_data_collection 'Xcalibur, (Oxford Diffraction, 2002)'
_computing_data_reduction 'CrysAlis RED, (Oxford Diffraction, 2002)'
_computing_molecular_graphics 'CAMERON (Watkin et al., 1996)'
_computing_publication_material 'CRYSTALS (Betteridge et al., 2003)'
_computing_structure_refinement 'CRYSTALS (Betteridge et al., 2003)'
_computing_structure_solution 'SIR92 (Altomare et al., 1994)'
_diffrn_ambient_temperature 298
_diffrn_measured_fraction_theta_full 0.996
_diffrn_measured_fraction_theta_max 0.984
_diffrn_measurement_device_type 'Oxford Diffraction XCALIBUR'
_diffrn_measurement_method '\f & \w scans'
_diffrn_radiation_monochromator graphite
_diffrn_radiation_probe x-ray
_diffrn_radiation_type 'Cu K\a'
_diffrn_radiation_wavelength 1.54184
_diffrn_reflns_av_R_equivalents 0.035
_diffrn_reflns_limit_h_max 12
_diffrn_reflns_limit_h_min -11
_diffrn_reflns_limit_k_max 13
_diffrn_reflns_limit_k_min -13
_diffrn_reflns_limit_l_max 19
_diffrn_reflns_limit_l_min -19
_diffrn_reflns_number 44274
_diffrn_reflns_theta_full 73.846
_diffrn_reflns_theta_max 77.733
_diffrn_reflns_theta_min 4.535
_diffrn_standards_number 0
_exptl_absorpt_coefficient_mu 0.703
_exptl_absorpt_correction_T_max 0.87
_exptl_absorpt_correction_T_min 0.80
_exptl_absorpt_correction_type analytical
_exptl_absorpt_process_details
; 
 Analytical Absorption (De Meulenaer & Tompa, 1965) 
;
_exptl_crystal_colour colourless
_exptl_crystal_density_diffrn 1.288
_exptl_crystal_description prism
_exptl_crystal_F_000 588
_exptl_crystal_size_max 0.60
_exptl_crystal_size_mid 0.29
_exptl_crystal_size_min 0.18
_refine_diff_density_max 0.15
_refine_diff_density_min -0.14
_refine_ls_extinction_coef 52(3)
_refine_ls_extinction_method 'Larson (1970), Equation 22'
_refine_ls_goodness_of_fit_ref 1.0621
_refine_ls_hydrogen_treatment constr
_refine_ls_matrix_type full
_refine_ls_number_parameters 380
_refine_ls_number_reflns 4137
_refine_ls_number_restraints 0
_refine_ls_R_factor_all 0.0534
_refine_ls_R_factor_gt 0.0403
_refine_ls_shift/su_max 0.000448
_refine_ls_structure_factor_coef F
_refine_ls_weighting_details
;
 Method, part 1, Chebychev polynomial, (Watkin, 1994, Prince, 1982) 
 [weight] = 1.0/[A~0~*T~0~(x)+A~1~*T~1~(x) ... +A~n-1~]*T~n-1~(x)] 
 where A~i~ are the Chebychev coefficients listed below and x= Fcalc/Fmax 
 Method = Robust Weighting (Prince, 1982) 
 W = [weight] * [1-(deltaF/6*sigmaF)^2^]^2^ 
 A~i~ are: 
 4.46 1.84 2.74 
;
_refine_ls_weighting_scheme calc
_refine_ls_wR_factor_all 0.0554
_refine_ls_wR_factor_gt 0.0471
_refine_ls_wR_factor_ref 0.0471
_reflns_limit_h_max 12
_reflns_limit_h_min -12
_reflns_limit_k_max 13
_reflns_limit_k_min -13
_reflns_limit_l_max 19
_reflns_limit_l_min 0
_reflns_number_gt 4137
_reflns_number_total 6065
_reflns_threshold_expression I>2.0\s(I)
_cod_data_source_file jo8018126_si_003.cif
_cod_data_source_block CRYSTALS_cif
_cod_database_code 4023867

loop_
_symmetry_equiv_pos_as_xyz
x,y,z
-x,-y,-z

loop_
_atom_site_label
_atom_site_type_symbol
_atom_site_fract_x
_atom_site_fract_y
_atom_site_fract_z
_atom_site_U_iso_or_equiv
_atom_site_occupancy
_atom_site_adp_type
_atom_site_refinement_flags_posn
_atom_site_refinement_flags_adp
_atom_site_refinement_flags_occupancy
_atom_site_disorder_assembly
_atom_site_disorder_group
_atom_site_attached_hydrogens
O17 O 1.29863(15) 1.58885(15) 0.89898(9) 0.0773 1.0000 Uani . . . . . .
O25 O 0.54007(18) 0.64603(15) 0.59452(14) 0.0960 1.0000 Uani . . . . . .
O33 O 0.19174(15) 0.38938(13) 0.13286(9) 0.0716 1.0000 Uani . . . . . .
O41 O 0.7995(2) 0.97146(18) -0.08564(9) 0.0872 1.0000 Uani . . . . . .
N1 N 0.97022(16) 1.33194(13) 0.49369(9) 0.0532 1.0000 Uani . . . . . .
N3 N 0.90387(17) 1.26417(13) 0.32816(9) 0.0541 1.0000 Uani . . . . . .
N7 N 0.69202(14) 0.96522(12) 0.39881(8) 0.0465 1.0000 Uani . . . . . .
N9 N 0.72561(15) 1.02380(13) 0.26651(8) 0.0477 1.0000 Uani . . . . . .
N10 N 0.88452(15) 1.18388(13) 0.58630(8) 0.0499 1.0000 Uani . . . . . .
C2 C 0.9736(2) 1.35318(17) 0.41004(11) 0.0569 1.0000 Uani . . . . . .
C4 C 0.81645(17) 1.14023(15) 0.33713(10) 0.0460 1.0000 Uani . . . . . .
C5 C 0.79634(16) 1.10168(14) 0.41811(10) 0.0430 1.0000 Uani . . . . . .
C6 C 0.88368(17) 1.20487(15) 0.50019(10) 0.0451 1.0000 Uani . . . . . .
C8 C 0.65142(17) 0.92191(15) 0.30839(10) 0.0455 1.0000 Uani . . . . . .
C11 C 0.99377(18) 1.28687(16) 0.66727(10) 0.0480 1.0000 Uani . . . . . .
C12 C 0.9443(2) 1.3486(2) 0.73018(13) 0.0702 1.0000 Uani . . . . . .
C13 C 1.0482(2) 1.4479(2) 0.80725(13) 0.0771 1.0000 Uani . . . . . .
C14 C 1.2032(2) 1.48616(18) 0.82209(11) 0.0562 1.0000 Uani . . . . . .
C15 C 1.2529(2) 1.4221(2) 0.76096(12) 0.0636 1.0000 Uani . . . . . .
C16 C 1.1473(2) 1.32260(19) 0.68338(12) 0.0609 1.0000 Uani . . . . . .
C18 C 1.4577(3) 1.6349(3) 0.91348(17) 0.0957 1.0000 Uani . . . . . .
C19 C 0.79660(17) 1.04901(16) 0.59688(10) 0.0463 1.0000 Uani . . . . . .
C20 C 0.64647(18) 1.00842(17) 0.59658(11) 0.0525 1.0000 Uani . . . . . .
C21 C 0.5570(2) 0.87430(19) 0.59727(12) 0.0594 1.0000 Uani . . . . . .
C22 C 0.6194(2) 0.78208(18) 0.59774(13) 0.0628 1.0000 Uani . . . . . .
C23 C 0.7723(2) 0.8244(2) 0.60197(15) 0.0713 1.0000 Uani . . . . . .
C24 C 0.8608(2) 0.95771(19) 0.60184(13) 0.0615 1.0000 Uani . . . . . .
C26 C 0.3783(3) 0.5915(3) 0.5739(2) 0.1155 1.0000 Uani . . . . . .
C27 C 0.53229(17) 0.78346(15) 0.26066(10) 0.0472 1.0000 Uani . . . . . .
C28 C 0.48981(18) 0.68734(16) 0.31255(11) 0.0510 1.0000 Uani . . . . . .
C29 C 0.37619(19) 0.55486(17) 0.27318(11) 0.0552 1.0000 Uani . . . . . .
C30 C 0.30264(19) 0.51716(17) 0.17962(11) 0.0549 1.0000 Uani . . . . . .
C31 C 0.3407(2) 0.61251(18) 0.12747(11) 0.0601 1.0000 Uani . . . . . .
C32 C 0.45407(19) 0.74348(17) 0.16711(11) 0.0556 1.0000 Uani . . . . . .
C34 C 0.1453(3) 0.2889(2) 0.18483(16) 0.0817 1.0000 Uani . . . . . .
C35 C 0.74095(18) 1.01118(16) 0.17469(10) 0.0483 1.0000 Uani . . . . . .
C36 C 0.79510(19) 0.92013(17) 0.14129(11) 0.0543 1.0000 Uani . . . . . .
C37 C 0.8122(2) 0.90964(19) 0.05391(12) 0.0599 1.0000 Uani . . . . . .
C38 C 0.7782(2) 0.99109(19) -0.00019(11) 0.0603 1.0000 Uani . . . . . .
C39 C 0.7276(2) 1.0833(2) 0.03348(12) 0.0664 1.0000 Uani . . . . . .
C40 C 0.7086(2) 1.09317(19) 0.12170(11) 0.0599 1.0000 Uani . . . . . .
C42 C 0.7763(4) 1.0561(4) -0.14297(17) 0.1264 1.0000 Uani . . . . . .
H21 H 1.0357 1.4477 0.4084 0.0656 1.0000 Uiso R . . . . .
H121 H 0.8359 1.3214 0.7190 0.0787 1.0000 Uiso R . . . . .
H131 H 1.0134 1.4895 0.8504 0.0854 1.0000 Uiso R . . . . .
H151 H 1.3604 1.4447 0.7712 0.0713 1.0000 Uiso R . . . . .
H161 H 1.1814 1.2788 0.6402 0.0702 1.0000 Uiso R . . . . .
H181 H 1.5082 1.7077 0.9700 0.1189 1.0000 Uiso R . . . . .
H182 H 1.4866 1.6674 0.8605 0.1185 1.0000 Uiso R . . . . .
H183 H 1.4839 1.5595 0.9227 0.1190 1.0000 Uiso R . . . . .
H201 H 0.6030 1.0732 0.5946 0.0638 1.0000 Uiso R . . . . .
H211 H 0.4521 0.8463 0.5962 0.0723 1.0000 Uiso R . . . . .
H231 H 0.8146 0.7614 0.6041 0.0877 1.0000 Uiso R . . . . .
H241 H 0.9680 0.9882 0.6038 0.0738 1.0000 Uiso R . . . . .
H242 H 0.3416 0.4936 0.5684 0.1585 1.0000 Uiso R . . . . .
H243 H 0.3542 0.6341 0.6265 0.1584 1.0000 Uiso R . . . . .
H244 H 0.3376 0.6131 0.5174 0.1587 1.0000 Uiso R . . . . .
H281 H 0.5409 0.7139 0.3778 0.0583 1.0000 Uiso R . . . . .
H291 H 0.3493 0.4901 0.3105 0.0636 1.0000 Uiso R . . . . .
H311 H 0.2881 0.5881 0.0635 0.0645 1.0000 Uiso R . . . . .
H321 H 0.4784 0.8110 0.1296 0.0610 1.0000 Uiso R . . . . .
H341 H 0.0712 0.2033 0.1430 0.1067 1.0000 Uiso R . . . . .
H342 H 0.1006 0.3213 0.2283 0.1071 1.0000 Uiso R . . . . .
H343 H 0.2345 0.2770 0.2175 0.1069 1.0000 Uiso R . . . . .
H361 H 0.8195 0.8658 0.1796 0.0648 1.0000 Uiso R . . . . .
H371 H 0.8475 0.8462 0.0301 0.0712 1.0000 Uiso R . . . . .
H401 H 0.6733 1.1572 0.1454 0.0738 1.0000 Uiso R . . . . .
H402 H 0.7063 1.1412 -0.0029 0.0820 1.0000 Uiso R . . . . .
H421 H 0.8003 1.0287 -0.1995 0.2196 1.0000 Uiso R . . . . .
H422 H 0.8441 1.1522 -0.1116 0.2205 1.0000 Uiso R . . . . .
H423 H 0.6702 1.0412 -0.1554 0.2206 1.0000 Uiso R . . . . .

loop_
_atom_site_aniso_label
_atom_site_aniso_U_11
_atom_site_aniso_U_22
_atom_site_aniso_U_33
_atom_site_aniso_U_23
_atom_site_aniso_U_13
_atom_site_aniso_U_12
O17 0.0641(8) 0.0810(9) 0.0556(7) -0.0170(6) 0.0027(6) 0.0182(7)
O25 0.0733(9) 0.0613(8) 0.1435(15) 0.0461(9) 0.0201(9) 0.0174(7)
O33 0.0639(8) 0.0550(7) 0.0629(7) -0.0036(6) 0.0158(6) -0.0006(6)
O41 0.1126(12) 0.1158(12) 0.0480(7) 0.0203(7) 0.0353(7) 0.0580(10)
N1 0.0622(8) 0.0412(7) 0.0476(7) 0.0063(5) 0.0158(6) 0.0151(6)
N3 0.0657(8) 0.0445(7) 0.0471(7) 0.0096(5) 0.0195(6) 0.0175(6)
N7 0.0484(7) 0.0441(7) 0.0403(6) 0.0069(5) 0.0121(5) 0.0148(5)
N9 0.0547(7) 0.0445(7) 0.0373(6) 0.0058(5) 0.0147(5) 0.0154(6)
N10 0.0527(7) 0.0463(7) 0.0385(6) 0.0053(5) 0.0104(5) 0.0120(6)
C2 0.0685(11) 0.0427(8) 0.0510(9) 0.0076(7) 0.0191(8) 0.0156(7)
C4 0.0496(8) 0.0424(7) 0.0425(7) 0.0064(6) 0.0141(6) 0.0173(6)
C5 0.0441(7) 0.0416(7) 0.0400(7) 0.0056(6) 0.0125(6) 0.0162(6)
C6 0.0477(8) 0.0446(8) 0.0406(7) 0.0063(6) 0.0132(6) 0.0187(6)
C8 0.0476(8) 0.0442(8) 0.0421(7) 0.0078(6) 0.0136(6) 0.0178(6)
C11 0.0506(8) 0.0475(8) 0.0380(7) 0.0051(6) 0.0102(6) 0.0163(7)
C12 0.0507(10) 0.0844(13) 0.0596(10) -0.0111(9) 0.0119(8) 0.0244(9)
C13 0.0613(11) 0.0930(15) 0.0584(11) -0.0192(10) 0.0126(8) 0.0292(10)
C14 0.0570(9) 0.0570(9) 0.0415(8) -0.0004(7) 0.0081(7) 0.0185(8)
C15 0.0480(9) 0.0704(11) 0.0569(10) -0.0043(8) 0.0103(7) 0.0191(8)
C16 0.0540(9) 0.0668(10) 0.0516(9) -0.0052(8) 0.0133(7) 0.0234(8)
C18 0.0636(13) 0.0991(17) 0.0772(14) -0.0207(12) 0.0007(10) 0.0112(12)
C19 0.0468(8) 0.0491(8) 0.0384(7) 0.0089(6) 0.0102(6) 0.0176(7)
C20 0.0513(9) 0.0578(9) 0.0518(8) 0.0152(7) 0.0162(7) 0.0256(7)
C21 0.0490(9) 0.0661(10) 0.0641(10) 0.0237(8) 0.0193(8) 0.0217(8)
C22 0.0584(10) 0.0558(10) 0.0695(11) 0.0247(8) 0.0133(8) 0.0195(8)
C23 0.0599(11) 0.0616(11) 0.0978(15) 0.0262(10) 0.0181(10) 0.0315(9)
C24 0.0489(9) 0.0616(10) 0.0743(11) 0.0178(9) 0.0165(8) 0.0244(8)
C26 0.0739(15) 0.0800(16) 0.165(3) 0.0512(18) 0.0248(17) 0.0035(13)
C27 0.0464(8) 0.0452(8) 0.0436(7) 0.0044(6) 0.0120(6) 0.0160(6)
C28 0.0513(9) 0.0500(8) 0.0441(8) 0.0071(6) 0.0127(6) 0.0160(7)
C29 0.0560(9) 0.0494(9) 0.0525(9) 0.0091(7) 0.0179(7) 0.0150(7)
C30 0.0480(8) 0.0495(9) 0.0525(9) -0.0009(7) 0.0151(7) 0.0101(7)
C31 0.0570(10) 0.0604(10) 0.0435(8) 0.0034(7) 0.0074(7) 0.0123(8)
C32 0.0539(9) 0.0546(9) 0.0449(8) 0.0094(7) 0.0101(7) 0.0129(7)
C34 0.0796(14) 0.0542(11) 0.0809(14) 0.0051(10) 0.0289(11) -0.0009(10)
C35 0.0506(8) 0.0492(8) 0.0368(7) 0.0059(6) 0.0123(6) 0.0149(7)
C36 0.0597(10) 0.0541(9) 0.0467(8) 0.0094(7) 0.0153(7) 0.0232(8)
C37 0.0642(10) 0.0632(10) 0.0508(9) 0.0041(8) 0.0211(8) 0.0269(8)
C38 0.0623(10) 0.0719(11) 0.0384(8) 0.0073(7) 0.0150(7) 0.0224(9)
C39 0.0809(13) 0.0780(12) 0.0470(9) 0.0216(8) 0.0196(9) 0.0384(10)
C40 0.0730(11) 0.0655(10) 0.0473(9) 0.0136(8) 0.0189(8) 0.0352(9)
C42 0.187(3) 0.194(3) 0.0622(14) 0.0642(18) 0.0618(18) 0.124(3)

loop_
_atom_type_symbol
_atom_type_scat_dispersion_real
_atom_type_scat_dispersion_imag
_atom_type_scat_Cromer_Mann_a1
_atom_type_scat_Cromer_Mann_b1
_atom_type_scat_Cromer_Mann_a2
_atom_type_scat_Cromer_Mann_b2
_atom_type_scat_Cromer_Mann_a3
_atom_type_scat_Cromer_Mann_b3
_atom_type_scat_Cromer_Mann_a4
_atom_type_scat_Cromer_Mann_b4
_atom_type_scat_Cromer_Mann_c
_atom_type_scat_source
C 0.0181 0.0091 2.3100 20.8439 1.0200 10.2075 1.5886 0.5687 0.8650 51.6512 0.2156 'International Tables Vol C 4.2.6.8 and 6.1.1.4'
H 0.0000 0.0000 0.4930 10.5109 0.3229 26.1257 0.1402 3.1424 0.0408 57.7998 0.0030 'International Tables Vol C 4.2.6.8 and 6.1.1.4'
N 0.0311 0.0180 12.2126 0.0057 3.1322 9.8933 2.0125 28.9975 1.1663 0.5826 -11.5290 'International Tables Vol C 4.2.6.8 and 6.1.1.4'
O 0.0492 0.0322 3.0485 13.2771 2.2868 5.7011 1.5463 0.3239 0.8670 32.9089 0.2508 'International Tables Vol C 4.2.6.8 and 6.1.1.4'

loop_
_geom_angle_atom_site_label_1
_geom_angle_site_symmetry_1
_geom_angle_atom_site_label_2
_geom_angle_site_symmetry_2
_geom_angle_atom_site_label_3
_geom_angle_site_symmetry_3
_geom_angle
_geom_angle_publ_flag
C14 . O17 . C18 . 117.58(15) yes
C22 . O25 . C26 . 117.85(18) yes
C30 . O33 . C34 . 117.56(15) yes
C38 . O41 . C42 . 118.57(18) yes
C2 . N1 . C6 . 118.48(13) yes
C2 . N3 . C4 . 110.67(13) yes
C5 . N7 . C8 . 105.18(12) yes
C4 . N9 . C8 . 105.94(12) yes
C4 . N9 . C35 . 123.13(12) yes
C8 . N9 . C35 . 129.31(12) yes
C6 . N10 . C11 . 120.93(13) yes
C6 . N10 . C19 . 119.88(12) yes
C11 . N10 . C19 . 118.12(12) yes
N1 . C2 . N3 . 129.14(15) yes
N1 . C2 . H21 . 115.8 no
N3 . C2 . H21 . 115.1 no
N9 . C4 . N3 . 126.50(14) yes
N9 . C4 . C5 . 105.95(12) yes
N3 . C4 . C5 . 127.55(14) yes
C4 . C5 . N7 . 110.42(12) yes
C4 . C5 . C6 . 115.61(13) yes
N7 . C5 . C6 . 133.96(13) yes
C5 . C6 . N10 . 123.78(13) yes
C5 . C6 . N1 . 118.39(13) yes
N10 . C6 . N1 . 117.82(13) yes
N9 . C8 . N7 . 112.48(12) yes
N9 . C8 . C27 . 125.98(13) yes
N7 . C8 . C27 . 121.40(13) yes
N10 . C11 . C12 . 120.12(15) yes
N10 . C11 . C16 . 120.60(14) yes
C12 . C11 . C16 . 119.27(15) yes
C11 . C12 . C13 . 120.37(17) yes
C11 . C12 . H121 . 118.7 no
C13 . C12 . H121 . 120.9 no
C12 . C13 . C14 . 120.20(17) yes
C12 . C13 . H131 . 119.9 no
C14 . C13 . H131 . 119.9 no
C13 . C14 . O17 . 116.26(15) yes
C13 . C14 . C15 . 119.66(15) yes
O17 . C14 . C15 . 124.08(16) yes
C14 . C15 . C16 . 119.66(17) yes
C14 . C15 . H151 . 121.1 no
C16 . C15 . H151 . 119.3 no
C15 . C16 . C11 . 120.79(16) yes
C15 . C16 . H161 . 120.0 no
C11 . C16 . H161 . 119.2 no
O17 . C18 . H181 . 107.1 no
O17 . C18 . H182 . 109.9 no
H181 . C18 . H182 . 111.8 no
O17 . C18 . H183 . 108.6 no
H181 . C18 . H183 . 108.5 no
H182 . C18 . H183 . 110.9 no
N10 . C19 . C20 . 120.26(14) yes
N10 . C19 . C24 . 119.75(14) yes
C20 . C19 . C24 . 119.88(15) yes
C19 . C20 . C21 . 120.37(16) yes
C19 . C20 . H201 . 119.5 no
C21 . C20 . H201 . 120.1 no
C20 . C21 . C22 . 119.49(16) yes
C20 . C21 . H211 . 120.0 no
C22 . C21 . H211 . 120.5 no
C21 . C22 . O25 . 124.43(17) yes
C21 . C22 . C23 . 120.10(17) yes
O25 . C22 . C23 . 115.47(17) yes
C22 . C23 . C24 . 120.13(17) yes
C22 . C23 . H231 . 119.5 no
C24 . C23 . H231 . 120.4 no
C19 . C24 . C23 . 119.89(16) yes
C19 . C24 . H241 . 119.2 no
C23 . C24 . H241 . 120.8 no
O25 . C26 . H242 . 106.2 no
O25 . C26 . H243 . 107.5 no
H242 . C26 . H243 . 110.2 no
O25 . C26 . H244 . 109.3 no
H242 . C26 . H244 . 112.7 no
H243 . C26 . H244 . 110.6 no
C8 . C27 . C28 . 118.13(13) yes
C8 . C27 . C32 . 124.19(15) yes
C28 . C27 . C32 . 117.62(14) yes
C27 . C28 . C29 . 121.86(15) yes
C27 . C28 . H281 . 118.8 no
C29 . C28 . H281 . 119.3 no
C28 . C29 . C30 . 119.22(16) yes
C28 . C29 . H291 . 120.3 no
C30 . C29 . H291 . 120.5 no
C29 . C30 . O33 . 124.57(16) yes
C29 . C30 . C31 . 119.65(15) yes
O33 . C30 . C31 . 115.78(15) yes
C30 . C31 . C32 . 120.65(15) yes
C30 . C31 . H311 . 120.0 no
C32 . C31 . H311 . 119.3 no
C27 . C32 . C31 . 120.96(16) yes
C27 . C32 . H321 . 119.1 no
C31 . C32 . H321 . 119.9 no
O33 . C34 . H341 . 108.6 no
O33 . C34 . H342 . 107.3 no
H341 . C34 . H342 . 110.8 no
O33 . C34 . H343 . 110.0 no
H341 . C34 . H343 . 109.4 no
H342 . C34 . H343 . 110.7 no
N9 . C35 . C36 . 119.80(14) yes
N9 . C35 . C40 . 120.09(14) yes
C36 . C35 . C40 . 120.05(14) yes
C35 . C36 . C37 . 119.81(16) yes
C35 . C36 . H361 . 118.9 no
C37 . C36 . H361 . 121.3 no
C36 . C37 . C38 . 120.33(17) yes
C36 . C37 . H371 . 120.3 no
C38 . C37 . H371 . 119.4 no
C37 . C38 . O41 . 115.02(17) yes
C37 . C38 . C39 . 119.93(15) yes
O41 . C38 . C39 . 125.04(18) yes
C38 . C39 . C40 . 119.85(17) yes
C38 . C39 . H402 . 120.3 no
C40 . C39 . H402 . 119.8 no
C39 . C40 . C35 . 119.99(17) yes
C39 . C40 . H401 . 120.2 no
C35 . C40 . H401 . 119.8 no
O41 . C42 . H421 . 106.4 no
O41 . C42 . H422 . 109.4 no
H421 . C42 . H422 . 111.1 no
O41 . C42 . H423 . 108.3 no
H421 . C42 . H423 . 111.6 no
H422 . C42 . H423 . 110.0 no

loop_
_geom_bond_atom_site_label_1
_geom_bond_site_symmetry_1
_geom_bond_atom_site_label_2
_geom_bond_site_symmetry_2
_geom_bond_distance
_geom_bond_publ_flag
O17 . C14 . 1.3709(19) yes
O17 . C18 . 1.409(3) yes
O25 . C22 . 1.370(2) yes
O25 . C26 . 1.418(3) yes
O33 . C30 . 1.3655(19) yes
O33 . C34 . 1.430(2) yes
O41 . C38 . 1.367(2) yes
O41 . C42 . 1.408(3) yes
N1 . C2 . 1.336(2) yes
N1 . C6 . 1.3465(19) yes
N3 . C2 . 1.330(2) yes
N3 . C4 . 1.336(2) yes
N7 . C5 . 1.3868(18) yes
N7 . C8 . 1.3177(18) yes
N9 . C4 . 1.3839(18) yes
N9 . C8 . 1.3928(19) yes
N9 . C35 . 1.4361(18) yes
N10 . C6 . 1.3659(19) yes
N10 . C11 . 1.4411(18) yes
N10 . C19 . 1.4404(19) yes
C2 . H21 . 0.981 no
C4 . C5 . 1.389(2) yes
C5 . C6 . 1.4106(19) yes
C8 . C27 . 1.468(2) yes
C11 . C12 . 1.375(2) yes
C11 . C16 . 1.370(2) yes
C12 . C13 . 1.376(2) yes
C12 . H121 . 0.963 no
C13 . C14 . 1.381(3) yes
C13 . H131 . 0.945 no
C14 . C15 . 1.372(2) yes
C15 . C16 . 1.386(2) yes
C15 . H151 . 0.965 no
C16 . H161 . 0.953 no
C18 . H181 . 0.974 no
C18 . H182 . 0.980 no
C18 . H183 . 0.975 no
C19 . C20 . 1.373(2) yes
C19 . C24 . 1.378(2) yes
C20 . C21 . 1.387(2) yes
C20 . H201 . 0.962 no
C21 . C22 . 1.372(3) yes
C21 . H211 . 0.957 no
C22 . C23 . 1.382(3) yes
C23 . C24 . 1.376(3) yes
C23 . H231 . 0.935 no
C24 . H241 . 0.972 no
C26 . H242 . 0.971 no
C26 . H243 . 0.990 no
C26 . H244 . 0.974 no
C27 . C28 . 1.390(2) yes
C27 . C32 . 1.393(2) yes
C28 . C29 . 1.388(2) yes
C28 . H281 . 0.965 no
C29 . C30 . 1.385(2) yes
C29 . H291 . 0.961 no
C30 . C31 . 1.382(2) yes
C31 . C32 . 1.377(2) yes
C31 . H311 . 0.953 no
C32 . H321 . 0.982 no
C34 . H341 . 0.962 no
C34 . H342 . 0.970 no
C34 . H343 . 0.985 no
C35 . C36 . 1.387(2) yes
C35 . C40 . 1.370(2) yes
C36 . C37 . 1.375(2) yes
C36 . H361 . 0.951 no
C37 . C38 . 1.382(3) yes
C37 . H371 . 0.952 no
C38 . C39 . 1.373(3) yes
C39 . C40 . 1.395(2) yes
C39 . H402 . 0.951 no
C40 . H401 . 0.957 no
C42 . H421 . 0.980 no
C42 . H422 . 0.979 no
C42 . H423 . 0.969 no

loop_
_cod_related_entry_id
_cod_related_entry_database
_cod_related_entry_code
1 ChemSpider 30658797
